data_4300812
loop_
_publ_author_name
'Sanghoon Kim'
'Jong Seung Kim'
'Sung Kuk Kim'
'Il-Hwan Suh'
'Sang Ook Kang'
'Jaejung Ko'

_publ_contact_author_name 'Jaejung Ko'
_publ_section_title
;

Two Organometallic Fragments Inclusioned in a 1,3-Alternate Calix[4]arene

Tetraphosphane: Evidence for Transition Metal-Arene Interaction through

the Cavity

;
_journal_name_full 'Inorganic Chemistry'
_journal_page_first 1846
_journal_page_last 1851
_journal_paper_doi 10.1021/ic048402l
_journal_volume 44
_journal_year 2005
_chemical_formula_sum 'C84 H76 O4 P4'
_chemical_formula_weight 1273.33
_chemical_name_systematic
;

?

;
_space_group_IT_number 2
_symmetry_cell_setting triclinic
_symmetry_space_group_name_Hall '-P 1'
_symmetry_space_group_name_H-M 'P -1'
_atom_sites_solution_hydrogens geom
_atom_sites_solution_primary direct
_atom_sites_solution_secondary difmap
_audit_creation_method SHELXL-97
_cell_angle_alpha 95.350(4)
_cell_angle_beta 95.120(4)
_cell_angle_gamma 115.772(3)
_cell_formula_units_Z 2
_cell_length_a 11.125(2)
_cell_length_b 11.133(2)
_cell_length_c 31.458(6)
_cell_measurement_reflns_used 8192
_cell_measurement_temperature 293(2)
_cell_measurement_theta_max 28.35
_cell_measurement_theta_min 1.97
_cell_volume 3456.6(11)
_computing_cell_refinement 'Bruker SAINT'
_computing_data_collection 'Bruker SMART'
_computing_data_reduction 'Bruker SAINT'
_computing_molecular_graphics ORTEP3
_computing_publication_material WinGX
_computing_structure_refinement 'Bruker SHELXTL'
_computing_structure_solution 'Bruker SHELXTL'
_diffrn_ambient_temperature 293(2)
_diffrn_measured_fraction_theta_full 0.911
_diffrn_measured_fraction_theta_max 0.911
_diffrn_measurement_device_type 'CCD area detector'
_diffrn_measurement_method 'phi and omega scans'
_diffrn_radiation_monochromator graphite
_diffrn_radiation_source 'fine-focus sealed tube'
_diffrn_radiation_type MoK\a
_diffrn_radiation_wavelength 0.71073
_diffrn_reflns_av_R_equivalents 0.0183
_diffrn_reflns_av_sigmaI/netI 0.0548
_diffrn_reflns_limit_h_max 14
_diffrn_reflns_limit_h_min -14
_diffrn_reflns_limit_k_max 11
_diffrn_reflns_limit_k_min -14
_diffrn_reflns_limit_l_max 35
_diffrn_reflns_limit_l_min -40
_diffrn_reflns_number 21796
_diffrn_reflns_theta_full 28.35
_diffrn_reflns_theta_max 28.35
_diffrn_reflns_theta_min 1.97
_diffrn_standards_decay_% <2.0
_exptl_absorpt_coefficient_mu 0.161
_exptl_absorpt_correction_T_max 0.9762
_exptl_absorpt_correction_T_min 0.9238
_exptl_absorpt_correction_type multi-scan
_exptl_absorpt_process_details 'Bruker SADABS'
_exptl_crystal_colour colorless
_exptl_crystal_density_diffrn 1.223
_exptl_crystal_density_method 'not measured'
_exptl_crystal_description prism
_exptl_crystal_F_000 1344
_exptl_crystal_size_max 0.50
_exptl_crystal_size_mid 0.38
_exptl_crystal_size_min 0.15
_refine_diff_density_max 0.231
_refine_diff_density_min -0.281
_refine_diff_density_rms 0.035
_refine_ls_extinction_method none
_refine_ls_goodness_of_fit_ref 0.950
_refine_ls_hydrogen_treatment mixed
_refine_ls_matrix_type full
_refine_ls_number_parameters 829
_refine_ls_number_reflns 15719
_refine_ls_number_restraints 0
_refine_ls_restrained_S_all 0.950
_refine_ls_R_factor_all 0.1082
_refine_ls_R_factor_gt 0.0515
_refine_ls_shift/su_max 0.001
_refine_ls_shift/su_mean 0.000
_refine_ls_structure_factor_coef Fsqd
_refine_ls_weighting_details 'calc w=1/[\s^2^(Fo^2^)+(0.0623P)^2^+0.0000P] where P=(Fo^2^+2Fc^2^)/3'
_refine_ls_weighting_scheme calc
_refine_ls_wR_factor_gt 0.1135
_refine_ls_wR_factor_ref 0.1333
_reflns_number_gt 8350
_reflns_number_total 15719
_reflns_threshold_expression >2sigma(I)
_cod_data_source_file ic048402lsi20041117_060434_2.cif
_cod_data_source_block o02_57tr
_cod_depositor_comments
;
The following automatic conversions were performed:
'_symmetry_cell_setting' value 'Triclinic' changed to 'triclinic'
according to '/home/saulius/struct/CIF-dictionaries/cif_core.dic'
dictionary named 'cif_core.dic' version 2.4.1 from
2010-06-29.

'_exptl_absorpt_correction_type' value 'Multi-scan' changed
to 'multi-scan' according to
'/home/saulius/struct/CIF-dictionaries/cif_core.dic' dictionary named
'cif_core.dic' version 2.4.1 from 2010-06-29.

Automatic conversion script
Id: cif_fix_enum 1527 2010-12-29 10:47:43Z saulius 
;
_cod_database_code 4300812

loop_
_symmetry_equiv_pos_as_xyz
'x, y, z'
'-x, -y, -z'

loop_
_atom_site_label
_atom_site_type_symbol
_atom_site_fract_x
_atom_site_fract_y
_atom_site_fract_z
_atom_site_U_iso_or_equiv
_atom_site_adp_type
_atom_site_occupancy
_atom_site_symmetry_multiplicity
_atom_site_calc_flag
_atom_site_refinement_flags
_atom_site_disorder_assembly
_atom_site_disorder_group
P1 P 0.21285(6) -0.13650(7) 0.169285(19) 0.06146(17) Uani 1 1 d . . .
P2 P 1.13648(6) 0.78704(7) 0.330641(19) 0.06104(17) Uani 1 1 d . . .
P3 P 1.08626(6) 0.37305(7) 0.41385(2) 0.06718(19) Uani 1 1 d . . .
P4 P 0.62709(6) -0.08630(7) 0.08617(2) 0.06733(19) Uani 1 1 d . . .
O1 O 0.56182(13) 0.10102(14) 0.24729(4) 0.0499(3) Uani 1 1 d . . .
O2 O 0.89902(13) 0.43821(14) 0.25271(4) 0.0504(3) Uani 1 1 d . . .
O3 O 0.87246(14) 0.12353(16) 0.30151(4) 0.0539(4) Uani 1 1 d . . .
O4 O 0.87644(14) 0.12768(15) 0.19854(4) 0.0535(4) Uani 1 1 d . . .
C1 C 0.2376(2) -0.0073(2) 0.13435(7) 0.0536(5) Uani 1 1 d . . .
C2 C 0.2030(2) 0.0951(3) 0.14665(8) 0.0703(7) Uani 1 1 d . . .
H2 H 0.1641 0.0938 0.1717 0.084 Uiso 1 1 calc R . .
C3 C 0.2245(3) 0.1984(3) 0.12299(9) 0.0831(8) Uani 1 1 d . . .
H3 H 0.2018 0.2666 0.1323 0.100 Uiso 1 1 calc R . .
C4 C 0.2795(3) 0.2007(3) 0.08565(8) 0.0738(7) Uani 1 1 d . . .
H4 H 0.2939 0.2699 0.0693 0.089 Uiso 1 1 calc R . .
C5 C 0.3132(3) 0.0997(3) 0.07264(8) 0.0705(7) Uani 1 1 d . . .
H5 H 0.3493 0.1000 0.0471 0.085 Uiso 1 1 calc R . .
C6 C 0.2942(2) -0.0015(3) 0.09682(7) 0.0627(6) Uani 1 1 d . . .
H6 H 0.3200 -0.0677 0.0878 0.075 Uiso 1 1 calc R . .
C7 C 0.2040(2) -0.2758(2) 0.13130(7) 0.0627(6) Uani 1 1 d . . .
C8 C 0.3045(3) -0.3157(3) 0.12889(10) 0.0905(9) Uani 1 1 d . . .
H8 H 0.3859 -0.2684 0.1472 0.109 Uiso 1 1 calc R . .
C9 C 0.2867(3) -0.4256(3) 0.09951(12) 0.1085(11) Uani 1 1 d . . .
H9 H 0.3556 -0.4512 0.0984 0.130 Uiso 1 1 calc R . .
C10 C 0.1692(4) -0.4951(3) 0.07252(10) 0.0980(10) Uani 1 1 d . . .
H10 H 0.1581 -0.5678 0.0527 0.118 Uiso 1 1 calc R . .
C11 C 0.0671(4) -0.4592(3) 0.07419(9) 0.0891(9) Uani 1 1 d . . .
H11 H -0.0137 -0.5077 0.0556 0.107 Uiso 1 1 calc R . .
C12 C 0.0836(3) -0.3506(3) 0.10356(8) 0.0767(7) Uani 1 1 d . . .
H12 H 0.0131 -0.3273 0.1048 0.092 Uiso 1 1 calc R . .
C13 C 0.3863(2) -0.0693(2) 0.19775(7) 0.0603(6) Uani 1 1 d . . .
H13A H 0.3980 -0.1416 0.2095 0.072 Uiso 1 1 calc R . .
H13B H 0.4491 -0.0374 0.1772 0.072 Uiso 1 1 calc R . .
C14 C 0.4196(2) 0.0437(2) 0.23355(7) 0.0580(6) Uani 1 1 d . . .
H14A H 0.3953 0.1110 0.2234 0.070 Uiso 1 1 calc R . .
H14B H 0.3706 0.0100 0.2573 0.070 Uiso 1 1 calc R . .
C15 C 1.2761(2) 0.7961(3) 0.36880(7) 0.0616(6) Uani 1 1 d . . .
C16 C 1.3504(2) 0.9161(3) 0.39636(8) 0.0769(7) Uani 1 1 d . . .
H16 H 1.3271 0.9866 0.3952 0.092 Uiso 1 1 calc R . .
C17 C 1.4596(3) 0.9326(4) 0.42588(9) 0.0884(9) Uani 1 1 d . . .
H17 H 1.5080 1.0133 0.4445 0.106 Uiso 1 1 calc R . .
C18 C 1.4951(3) 0.8306(4) 0.42736(10) 0.0983(11) Uani 1 1 d . . .
H18 H 1.5682 0.8419 0.4470 0.118 Uiso 1 1 calc R . .
C19 C 1.4250(3) 0.7125(4) 0.40050(12) 0.1073(11) Uani 1 1 d . . .
H19 H 1.4496 0.6429 0.4017 0.129 Uiso 1 1 calc R . .
C20 C 1.3155(3) 0.6961(3) 0.37103(10) 0.0909(9) Uani 1 1 d . . .
H20 H 1.2682 0.6152 0.3525 0.109 Uiso 1 1 calc R . .
C21 C 1.0073(2) 0.7623(2) 0.36572(6) 0.0528(5) Uani 1 1 d . . .
C22 C 1.0017(2) 0.7058(2) 0.40321(7) 0.0621(6) Uani 1 1 d . . .
H22 H 1.0680 0.6801 0.4122 0.075 Uiso 1 1 calc R . .
C23 C 0.9002(3) 0.6868(3) 0.42739(7) 0.0695(7) Uani 1 1 d . . .
H23 H 0.8990 0.6502 0.4528 0.083 Uiso 1 1 calc R . .
C24 C 0.8005(3) 0.7216(3) 0.41435(8) 0.0751(7) Uani 1 1 d . . .
H24 H 0.7318 0.7085 0.4309 0.090 Uiso 1 1 calc R . .
C25 C 0.8020(3) 0.7755(3) 0.37700(9) 0.0836(8) Uani 1 1 d . . .
H25 H 0.7333 0.7973 0.3677 0.100 Uiso 1 1 calc R . .
C26 C 0.9053(3) 0.7972(3) 0.35325(8) 0.0700(7) Uani 1 1 d . . .
H26 H 0.9070 0.8362 0.3283 0.084 Uiso 1 1 calc R . .
C27 C 1.0694(2) 0.6139(2) 0.30232(7) 0.0607(6) Uani 1 1 d . . .
H27A H 1.1418 0.6020 0.2905 0.073 Uiso 1 1 calc R . .
H27B H 1.0373 0.5514 0.3229 0.073 Uiso 1 1 calc R . .
C28 C 0.9563(2) 0.5803(2) 0.26647(7) 0.0582(6) Uani 1 1 d . . .
H28A H 0.8889 0.6046 0.2766 0.070 Uiso 1 1 calc R . .
H28B H 0.9902 0.6290 0.2428 0.070 Uiso 1 1 calc R . .
C29 C 1.2275(2) 0.3305(3) 0.42196(8) 0.0643(6) Uani 1 1 d . . .
C30 C 1.2884(3) 0.3448(4) 0.46305(10) 0.1061(11) Uani 1 1 d . . .
H30 H 1.2518 0.3671 0.4862 0.127 Uiso 1 1 calc R . .
C31 C 1.4043(3) 0.3264(4) 0.47104(12) 0.1248(14) Uani 1 1 d . . .
H31 H 1.4437 0.3353 0.4992 0.150 Uiso 1 1 calc R . .
C32 C 1.4589(3) 0.2955(4) 0.43740(14) 0.1178(12) Uani 1 1 d . . .
H32 H 1.5364 0.2836 0.4423 0.141 Uiso 1 1 calc R . .
C33 C 1.3998(3) 0.2822(4) 0.39656(12) 0.1179(13) Uani 1 1 d . . .
H33 H 1.4368 0.2608 0.3734 0.141 Uiso 1 1 calc R . .
C34 C 1.2857(3) 0.3000(3) 0.38917(9) 0.0898(9) Uani 1 1 d . . .
H34 H 1.2471 0.2910 0.3609 0.108 Uiso 1 1 calc R . .
C35 C 0.9687(2) 0.2620(3) 0.44640(7) 0.0627(6) Uani 1 1 d . . .
C36 C 0.9533(2) 0.1344(3) 0.45146(8) 0.0746(7) Uani 1 1 d . . .
H36 H 1.0034 0.0995 0.4372 0.089 Uiso 1 1 calc R . .
C37 C 0.8642(3) 0.0575(3) 0.47758(9) 0.0942(9) Uani 1 1 d . . .
H37 H 0.8551 -0.0279 0.4811 0.113 Uiso 1 1 calc R . .
C38 C 0.7908(3) 0.1090(5) 0.49786(10) 0.1079(13) Uani 1 1 d . . .
H38 H 0.7307 0.0574 0.5152 0.130 Uiso 1 1 calc R . .
C39 C 0.8021(3) 0.2329(5) 0.49360(9) 0.1004(12) Uani 1 1 d . . .
H39 H 0.7503 0.2658 0.5078 0.121 Uiso 1 1 calc R . .
C40 C 0.8923(2) 0.3113(3) 0.46771(8) 0.0808(8) Uani 1 1 d . . .
H40 H 0.9011 0.3969 0.4648 0.097 Uiso 1 1 calc R . .
C41 C 1.0073(2) 0.2978(2) 0.35783(7) 0.0599(6) Uani 1 1 d . . .
H41A H 0.9411 0.3301 0.3505 0.072 Uiso 1 1 calc R . .
H41B H 1.0767 0.3348 0.3396 0.072 Uiso 1 1 calc R . .
C42 C 0.9383(2) 0.1461(2) 0.34467(7) 0.0572(6) Uani 1 1 d . . .
H42A H 1.0039 0.1105 0.3458 0.069 Uiso 1 1 calc R . .
H42B H 0.8732 0.1030 0.3637 0.069 Uiso 1 1 calc R . .
C43 C 0.7385(3) 0.0313(2) 0.05363(7) 0.0614(6) Uani 1 1 d . . .
C44 C 0.6891(3) 0.1079(3) 0.03238(8) 0.0809(8) Uani 1 1 d . . .
H44 H 0.6035 0.0994 0.0354 0.097 Uiso 1 1 calc R . .
C45 C 0.7678(5) 0.1978(3) 0.00642(9) 0.1008(11) Uani 1 1 d . . .
H45 H 0.7348 0.2493 -0.0078 0.121 Uiso 1 1 calc R . .
C46 C 0.8922(5) 0.2096(3) 0.00204(9) 0.1083(12) Uani 1 1 d . . .
H46 H 0.9443 0.2696 -0.0153 0.130 Uiso 1 1 calc R . .
C47 C 0.9421(3) 0.1351(3) 0.02253(9) 0.0921(9) Uani 1 1 d . . .
H47 H 1.0275 0.1437 0.0190 0.110 Uiso 1 1 calc R . .
C48 C 0.8659(3) 0.0466(3) 0.04856(8) 0.0751(7) Uani 1 1 d . . .
H48 H 0.9010 -0.0032 0.0628 0.090 Uiso 1 1 calc R . .
C49 C 0.6698(2) -0.2270(2) 0.07809(8) 0.0648(6) Uani 1 1 d . . .
C50 C 0.6557(4) -0.2885(3) 0.03690(10) 0.1039(10) Uani 1 1 d . . .
H50 H 0.6330 -0.2528 0.0137 0.125 Uiso 1 1 calc R . .
C51 C 0.6748(4) -0.4040(4) 0.02936(12) 0.1241(13) Uani 1 1 d . . .
H51 H 0.6669 -0.4436 0.0012 0.149 Uiso 1 1 calc R . .
C52 C 0.7049(4) -0.4583(4) 0.06292(15) 0.1187(12) Uani 1 1 d . . .
H52 H 0.7162 -0.5362 0.0580 0.142 Uiso 1 1 calc R . .
C53 C 0.7185(4) -0.3988(4) 0.10361(13) 0.1203(12) Uani 1 1 d . . .
H53 H 0.7402 -0.4353 0.1268 0.144 Uiso 1 1 calc R . .
C54 C 0.7005(3) -0.2854(3) 0.11090(10) 0.0883(8) Uani 1 1 d . . .
H54 H 0.7095 -0.2466 0.1392 0.106 Uiso 1 1 calc R . .
C55 C 0.7020(2) -0.0076(2) 0.14209(7) 0.0591(6) Uani 1 1 d . . .
H55A H 0.6695 0.0584 0.1495 0.071 Uiso 1 1 calc R . .
H55B H 0.6649 -0.0771 0.1602 0.071 Uiso 1 1 calc R . .
C56 C 0.8542(2) 0.0619(2) 0.15537(7) 0.0577(6) Uani 1 1 d . . .
H56A H 0.8900 -0.0036 0.1542 0.069 Uiso 1 1 calc R . .
H56B H 0.8974 0.1270 0.1364 0.069 Uiso 1 1 calc R . .
C57 C 0.60759(18) 0.1841(2) 0.28670(6) 0.0448(5) Uani 1 1 d . . .
C58 C 0.62759(18) 0.1273(2) 0.32280(6) 0.0478(5) Uani 1 1 d . . .
C59 C 0.6750(2) 0.2105(3) 0.36229(7) 0.0570(6) Uani 1 1 d . . .
H59 H 0.6865 0.1745 0.3870 0.068 Uiso 1 1 calc R . .
C60 C 0.7052(2) 0.3439(3) 0.36576(8) 0.0638(6) Uani 1 1 d . . .
H60 H 0.7372 0.3979 0.3926 0.077 Uiso 1 1 calc R . .
C61 C 0.6880(2) 0.3986(2) 0.32946(8) 0.0608(6) Uani 1 1 d . . .
H61 H 0.7096 0.4898 0.3320 0.073 Uiso 1 1 calc R . .
C62 C 0.63905(19) 0.3197(2) 0.28903(7) 0.0495(5) Uani 1 1 d . . .
C63 C 0.6181(2) 0.3818(2) 0.24994(7) 0.0580(6) Uani 1 1 d . . .
H63A H 0.5218 0.3466 0.2411 0.070 Uiso 1 1 calc R . .
H63B H 0.6535 0.4782 0.2588 0.070 Uiso 1 1 calc R . .
C64 C 0.6802(2) 0.3606(2) 0.21097(7) 0.0504(5) Uani 1 1 d . . .
C65 C 0.6014(2) 0.3119(2) 0.17062(8) 0.0615(6) Uani 1 1 d . . .
H65 H 0.5102 0.2905 0.1681 0.074 Uiso 1 1 calc R . .
C66 C 0.6559(2) 0.2948(2) 0.13441(8) 0.0642(6) Uani 1 1 d . . .
H66 H 0.6018 0.2626 0.1077 0.077 Uiso 1 1 calc R . .
C67 C 0.7896(2) 0.3251(2) 0.13764(7) 0.0561(6) Uani 1 1 d . . .
H67 H 0.8257 0.3138 0.1129 0.067 Uiso 1 1 calc R . .
C68 C 0.8727(2) 0.3726(2) 0.17726(6) 0.0476(5) Uani 1 1 d . . .
C69 C 0.8162(2) 0.3925(2) 0.21333(6) 0.0455(5) Uani 1 1 d . . .
C70 C 1.0194(2) 0.4048(2) 0.18037(7) 0.0596(6) Uani 1 1 d . . .
H70A H 1.0713 0.5018 0.1881 0.072 Uiso 1 1 calc R . .
H70B H 1.0361 0.3816 0.1517 0.072 Uiso 1 1 calc R . .
C71 C 1.0673(3) 0.1479(3) 0.24486(7) 0.0719(8) Uani 1 1 d . . .
C72 C 1.0090(2) 0.2056(3) 0.21743(6) 0.0536(6) Uani 1 1 d . . .
C73 C 1.0765(2) 0.3397(3) 0.21120(7) 0.0575(6) Uani 1 1 d . . .
C74 C 1.2064(2) 0.4154(3) 0.23312(8) 0.0799(8) Uani 1 1 d . . .
H74 H 1.2539 0.5050 0.2293 0.096 Uiso 1 1 calc R . .
C75 C 1.2665(3) 0.3611(5) 0.26030(9) 0.1003(12) Uani 1 1 d . . .
H75 H 1.3535 0.4137 0.2748 0.120 Uiso 1 1 calc R . .
C76 C 1.1978(4) 0.2293(5) 0.26592(8) 0.0970(12) Uani 1 1 d . . .
H76 H 1.2391 0.1930 0.2843 0.116 Uiso 1 1 calc R . .
C77 C 0.9988(3) 0.0006(4) 0.24995(9) 0.0948(10) Uani 1 1 d . . .
H77A H 1.0104 -0.0494 0.2250 0.114 Uiso 1 1 calc R . .
H77B H 1.0488 -0.0106 0.2749 0.114 Uiso 1 1 calc R . .
C78 C 0.7945(3) -0.0089(2) 0.28274(6) 0.0542(6) Uani 1 1 d . . .
C79 C 0.8518(3) -0.0677(3) 0.25503(7) 0.0715(8) Uani 1 1 d . . .
C80 C 0.7697(5) -0.1981(4) 0.23404(9) 0.0973(11) Uani 1 1 d . . .
H80 H 0.8057 -0.2397 0.2155 0.117 Uiso 1 1 calc R . .
C81 C 0.6384(5) -0.2666(3) 0.23979(10) 0.1023(11) Uani 1 1 d . . .
H81 H 0.5856 -0.3537 0.2254 0.123 Uiso 1 1 calc R . .
C82 C 0.5848(3) -0.2057(3) 0.26708(8) 0.0780(8) Uani 1 1 d . . .
H82 H 0.4950 -0.2529 0.2709 0.094 Uiso 1 1 calc R . .
C83 C 0.6599(2) -0.0769(2) 0.28894(7) 0.0567(6) Uani 1 1 d . . .
C84 C 0.5951(2) -0.0192(2) 0.31969(7) 0.0594(6) Uani 1 1 d . . .
H84A H 0.4982 -0.0709 0.3120 0.071 Uiso 1 1 calc R . .
H84B H 0.6182 -0.0356 0.3483 0.071 Uiso 1 1 calc R . .

loop_
_atom_site_aniso_label
_atom_site_aniso_U_11
_atom_site_aniso_U_22
_atom_site_aniso_U_33
_atom_site_aniso_U_23
_atom_site_aniso_U_13
_atom_site_aniso_U_12
P1 0.0543(3) 0.0660(4) 0.0498(3) -0.0011(3) 0.0067(3) 0.0159(3)
P2 0.0647(4) 0.0561(4) 0.0483(3) 0.0060(3) -0.0006(3) 0.0162(3)
P3 0.0634(4) 0.0638(4) 0.0730(4) 0.0023(3) 0.0125(3) 0.0282(3)
P4 0.0631(4) 0.0646(5) 0.0729(4) 0.0125(3) 0.0039(3) 0.0280(3)
O1 0.0497(8) 0.0539(9) 0.0450(8) 0.0014(7) 0.0033(6) 0.0240(7)
O2 0.0544(8) 0.0501(9) 0.0455(8) 0.0013(7) 0.0016(6) 0.0244(7)
O3 0.0671(9) 0.0636(11) 0.0446(8) 0.0162(7) 0.0162(7) 0.0385(8)
O4 0.0614(9) 0.0658(10) 0.0452(8) 0.0157(7) 0.0162(7) 0.0362(8)
C1 0.0446(11) 0.0645(15) 0.0458(12) -0.0077(10) -0.0014(9) 0.0235(11)
C2 0.0656(15) 0.097(2) 0.0605(15) 0.0034(15) 0.0120(12) 0.0489(15)
C3 0.095(2) 0.099(2) 0.085(2) 0.0069(17) 0.0107(16) 0.0711(19)
C4 0.0856(18) 0.082(2) 0.0638(16) 0.0121(14) 0.0023(14) 0.0475(16)
C5 0.0847(17) 0.083(2) 0.0482(14) 0.0035(13) 0.0074(12) 0.0427(16)
C6 0.0742(15) 0.0645(17) 0.0525(14) -0.0028(12) 0.0075(11) 0.0364(13)
C7 0.0632(15) 0.0508(15) 0.0559(14) 0.0068(11) 0.0090(12) 0.0090(12)
C8 0.0695(17) 0.0600(19) 0.114(2) -0.0165(17) 0.0161(16) 0.0083(15)
C9 0.095(2) 0.068(2) 0.137(3) -0.022(2) 0.029(2) 0.0178(18)
C10 0.119(3) 0.060(2) 0.086(2) -0.0086(16) 0.026(2) 0.016(2)
C11 0.110(2) 0.0556(18) 0.0626(17) 0.0000(14) -0.0134(16) 0.0076(17)
C12 0.0883(19) 0.0614(18) 0.0606(16) 0.0059(14) -0.0014(14) 0.0182(15)
C13 0.0646(14) 0.0597(15) 0.0523(13) 0.0004(11) -0.0014(11) 0.0273(12)
C14 0.0502(12) 0.0630(15) 0.0527(13) 0.0004(11) 0.0001(10) 0.0208(11)
C15 0.0477(13) 0.0638(17) 0.0570(14) 0.0108(12) 0.0076(11) 0.0097(12)
C16 0.0597(15) 0.087(2) 0.0633(16) -0.0029(15) 0.0089(13) 0.0165(14)
C17 0.0522(15) 0.112(3) 0.0628(17) -0.0092(16) -0.0007(13) 0.0077(16)
C18 0.0560(17) 0.122(3) 0.090(2) 0.032(2) -0.0055(15) 0.015(2)
C19 0.0640(18) 0.093(3) 0.138(3) 0.032(2) -0.0179(19) 0.0134(17)
C20 0.0601(16) 0.073(2) 0.112(2) 0.0133(17) -0.0219(15) 0.0106(15)
C21 0.0623(13) 0.0434(13) 0.0451(12) -0.0028(10) -0.0084(10) 0.0215(11)
C22 0.0624(14) 0.0740(17) 0.0498(13) 0.0067(12) -0.0032(11) 0.0328(13)
C23 0.0767(16) 0.086(2) 0.0490(14) 0.0097(13) 0.0041(12) 0.0407(15)
C24 0.0832(18) 0.088(2) 0.0635(16) -0.0011(15) 0.0107(13) 0.0493(16)
C25 0.099(2) 0.098(2) 0.0803(19) 0.0095(17) 0.0037(16) 0.0708(19)
C26 0.0967(19) 0.0693(18) 0.0591(15) 0.0136(13) 0.0052(14) 0.0513(15)
C27 0.0568(13) 0.0646(16) 0.0564(14) -0.0020(12) 0.0010(11) 0.0267(12)
C28 0.0643(14) 0.0534(15) 0.0515(13) -0.0005(11) 0.0015(11) 0.0245(12)
C29 0.0507(13) 0.0691(17) 0.0656(16) 0.0067(13) 0.0090(12) 0.0204(12)
C30 0.0784(19) 0.166(4) 0.078(2) 0.024(2) 0.0182(16) 0.056(2)
C31 0.081(2) 0.201(4) 0.097(3) 0.043(3) 0.0041(19) 0.064(3)
C32 0.0682(19) 0.164(4) 0.133(3) 0.027(3) 0.017(2) 0.061(2)
C33 0.072(2) 0.182(4) 0.110(3) 0.004(3) 0.0128(19) 0.070(2)
C34 0.0597(15) 0.132(3) 0.0792(19) 0.0024(18) 0.0124(14) 0.0461(17)
C35 0.0497(13) 0.0838(19) 0.0486(13) -0.0082(12) 0.0025(10) 0.0288(13)
C36 0.0680(16) 0.081(2) 0.0611(16) 0.0010(14) 0.0159(12) 0.0216(15)
C37 0.0814(19) 0.100(2) 0.0614(17) 0.0044(16) 0.0094(15) 0.0061(17)
C38 0.0617(18) 0.157(4) 0.0565(18) -0.010(2) 0.0083(14) 0.009(2)
C39 0.0612(18) 0.181(4) 0.0503(17) -0.022(2) 0.0022(13) 0.054(2)
C40 0.0651(16) 0.127(3) 0.0522(14) -0.0142(15) -0.0048(13) 0.0529(17)
C41 0.0590(13) 0.0620(16) 0.0664(15) 0.0175(12) 0.0150(11) 0.0314(12)
C42 0.0623(13) 0.0643(16) 0.0521(13) 0.0140(11) 0.0094(11) 0.0336(12)
C43 0.0792(16) 0.0499(14) 0.0479(13) 0.0035(11) -0.0061(11) 0.0259(13)
C44 0.126(2) 0.0659(18) 0.0520(15) -0.0038(13) -0.0124(15) 0.0507(17)
C45 0.185(4) 0.062(2) 0.0513(17) 0.0042(14) -0.016(2) 0.057(2)
C46 0.154(3) 0.065(2) 0.0528(18) 0.0045(15) -0.007(2) 0.006(2)
C47 0.098(2) 0.080(2) 0.0580(17) 0.0069(16) 0.0025(15) 0.0053(17)
C48 0.0816(18) 0.0683(18) 0.0601(16) 0.0134(13) 0.0005(13) 0.0204(15)
C49 0.0663(15) 0.0518(15) 0.0658(16) 0.0081(13) 0.0064(12) 0.0174(12)
C50 0.165(3) 0.075(2) 0.077(2) 0.0141(17) 0.021(2) 0.058(2)
C51 0.195(4) 0.081(3) 0.098(3) 0.003(2) 0.046(3) 0.061(3)
C52 0.163(3) 0.071(2) 0.135(3) 0.017(2) 0.028(3) 0.064(2)
C53 0.185(4) 0.076(2) 0.112(3) 0.010(2) 0.005(3) 0.073(3)
C54 0.126(2) 0.0582(18) 0.0812(19) 0.0106(15) 0.0034(17) 0.0439(18)
C55 0.0597(13) 0.0568(15) 0.0672(15) 0.0149(12) 0.0178(11) 0.0292(12)
C56 0.0651(14) 0.0627(15) 0.0518(13) 0.0088(11) 0.0151(11) 0.0331(12)
C57 0.0386(10) 0.0490(13) 0.0450(12) -0.0003(10) 0.0060(9) 0.0194(10)
C58 0.0391(11) 0.0563(14) 0.0474(12) 0.0045(10) 0.0096(9) 0.0206(10)
C59 0.0500(12) 0.0730(18) 0.0457(13) 0.0046(12) 0.0094(10) 0.0258(12)
C60 0.0570(14) 0.0708(18) 0.0525(14) -0.0115(13) 0.0088(11) 0.0223(13)
C61 0.0556(13) 0.0491(14) 0.0730(17) -0.0047(12) 0.0194(12) 0.0197(11)
C62 0.0428(11) 0.0514(14) 0.0572(13) 0.0042(11) 0.0133(10) 0.0233(10)
C63 0.0543(12) 0.0563(15) 0.0737(15) 0.0134(12) 0.0134(11) 0.0325(11)
C64 0.0529(12) 0.0452(13) 0.0578(13) 0.0134(10) 0.0061(10) 0.0253(10)
C65 0.0528(13) 0.0568(15) 0.0728(16) 0.0170(12) -0.0016(12) 0.0231(12)
C66 0.0719(16) 0.0583(16) 0.0519(14) 0.0071(12) -0.0128(12) 0.0237(13)
C67 0.0731(15) 0.0496(14) 0.0442(12) 0.0071(10) 0.0040(11) 0.0268(12)
C68 0.0546(12) 0.0407(12) 0.0464(12) 0.0083(9) 0.0071(10) 0.0200(10)
C69 0.0499(12) 0.0388(12) 0.0470(12) 0.0056(9) 0.0004(9) 0.0203(10)
C70 0.0592(13) 0.0602(15) 0.0592(14) 0.0110(12) 0.0191(11) 0.0239(12)
C71 0.0903(19) 0.127(3) 0.0426(13) 0.0244(14) 0.0280(13) 0.0829(19)
C72 0.0587(14) 0.0866(19) 0.0350(11) 0.0121(11) 0.0151(10) 0.0479(14)
C73 0.0512(13) 0.0826(18) 0.0455(12) 0.0033(12) 0.0126(10) 0.0363(13)
C74 0.0568(15) 0.108(2) 0.0690(17) -0.0111(16) 0.0083(13) 0.0361(16)
C75 0.0631(18) 0.185(4) 0.0619(18) -0.011(2) 0.0016(14) 0.071(2)
C76 0.096(2) 0.197(4) 0.0469(15) 0.018(2) 0.0161(16) 0.109(3)
C77 0.149(3) 0.150(3) 0.0673(17) 0.0576(18) 0.0577(17) 0.125(3)
C78 0.0894(17) 0.0598(16) 0.0341(11) 0.0141(11) 0.0114(11) 0.0505(14)
C79 0.129(2) 0.089(2) 0.0421(13) 0.0280(14) 0.0261(14) 0.0838(19)
C80 0.195(4) 0.102(3) 0.0474(16) 0.0158(18) 0.019(2) 0.113(3)
C81 0.189(4) 0.067(2) 0.0623(19) 0.0010(16) -0.010(2) 0.075(3)
C82 0.108(2) 0.0579(18) 0.0659(17) 0.0071(14) -0.0107(15) 0.0400(16)
C83 0.0793(16) 0.0540(15) 0.0439(12) 0.0108(11) 0.0023(11) 0.0369(13)
C84 0.0606(13) 0.0599(16) 0.0586(14) 0.0167(12) 0.0116(11) 0.0257(12)

loop_
_atom_type_symbol
_atom_type_description
_atom_type_scat_dispersion_real
_atom_type_scat_dispersion_imag
_atom_type_scat_source
C C 0.0033 0.0016 'International Tables Vol C Tables 4.2.6.8 and 6.1.1.4'
H H 0.0000 0.0000 'International Tables Vol C Tables 4.2.6.8 and 6.1.1.4'
O O 0.0106 0.0060 'International Tables Vol C Tables 4.2.6.8 and 6.1.1.4'
P P 0.1023 0.0942 'International Tables Vol C Tables 4.2.6.8 and 6.1.1.4'

loop_
_geom_angle_atom_site_label_1
_geom_angle_atom_site_label_2
_geom_angle_atom_site_label_3
_geom_angle
_geom_angle_site_symmetry_1
_geom_angle_site_symmetry_3
_geom_angle_publ_flag
C7 P1 C1 101.65(10) . . ?
C7 P1 C13 101.29(11) . . ?
C1 P1 C13 99.36(10) . . ?
C21 P2 C15 101.40(10) . . ?
C21 P2 C27 99.22(10) . . ?
C15 P2 C27 101.32(11) . . ?
C29 P3 C35 101.56(11) . . ?
C29 P3 C41 104.27(11) . . ?
C35 P3 C41 104.03(11) . . ?
C49 P4 C43 101.61(11) . . ?
C49 P4 C55 104.03(11) . . ?
C43 P4 C55 104.03(10) . . ?
C57 O1 C14 115.37(14) . . ?
C69 O2 C28 115.28(15) . . ?
C78 O3 C42 117.10(16) . . ?
C72 O4 C56 117.18(15) . . ?
C6 C1 C2 116.9(2) . . ?
C6 C1 P1 124.12(18) . . ?
C2 C1 P1 118.98(17) . . ?
C3 C2 C1 122.0(2) . . ?
C4 C3 C2 119.8(2) . . ?
C3 C4 C5 119.2(3) . . ?
C6 C5 C4 120.8(2) . . ?
C5 C6 C1 121.4(2) . . ?
C8 C7 C12 117.4(2) . . ?
C8 C7 P1 125.55(19) . . ?
C12 C7 P1 117.0(2) . . ?
C7 C8 C9 121.2(3) . . ?
C10 C9 C8 120.1(3) . . ?
C9 C10 C11 120.4(3) . . ?
C10 C11 C12 119.9(3) . . ?
C11 C12 C7 121.1(3) . . ?
C14 C13 P1 113.06(16) . . ?
O1 C14 C13 106.70(17) . . ?
C20 C15 C16 117.6(2) . . ?
C20 C15 P2 125.3(2) . . ?
C16 C15 P2 117.0(2) . . ?
C15 C16 C17 120.9(3) . . ?
C18 C17 C16 119.8(3) . . ?
C19 C18 C17 120.6(3) . . ?
C18 C19 C20 119.5(3) . . ?
C15 C20 C19 121.6(3) . . ?
C22 C21 C26 117.5(2) . . ?
C22 C21 P2 124.03(17) . . ?
C26 C21 P2 118.42(17) . . ?
C23 C22 C21 121.1(2) . . ?
C24 C23 C22 120.4(2) . . ?
C25 C24 C23 119.9(2) . . ?
C24 C25 C26 119.8(2) . . ?
C25 C26 C21 121.4(2) . . ?
C28 C27 P2 113.08(16) . . ?
O2 C28 C27 106.79(18) . . ?
C34 C29 C30 117.2(2) . . ?
C34 C29 P3 123.5(2) . . ?
C30 C29 P3 118.8(2) . . ?
C29 C30 C31 121.4(3) . . ?
C32 C31 C30 119.5(3) . . ?
C33 C32 C31 119.5(3) . . ?
C32 C33 C34 120.4(3) . . ?
C29 C34 C33 121.9(3) . . ?
C36 C35 C40 118.4(3) . . ?
C36 C35 P3 124.44(18) . . ?
C40 C35 P3 117.2(2) . . ?
C35 C36 C37 121.0(3) . . ?
C38 C37 C36 118.9(3) . . ?
C39 C38 C37 122.0(3) . . ?
C38 C39 C40 119.4(3) . . ?
C35 C40 C39 120.3(3) . . ?
C42 C41 P3 120.89(15) . . ?
O3 C42 C41 105.67(17) . . ?
C48 C43 C44 118.5(2) . . ?
C48 C43 P4 124.41(18) . . ?
C44 C43 P4 117.1(2) . . ?
C43 C44 C45 120.1(3) . . ?
C46 C45 C44 119.7(3) . . ?
C45 C46 C47 121.0(3) . . ?
C46 C47 C48 119.9(3) . . ?
C43 C48 C47 120.8(3) . . ?
C54 C49 C50 117.0(3) . . ?
C54 C49 P4 123.8(2) . . ?
C50 C49 P4 118.8(2) . . ?
C49 C50 C51 120.9(3) . . ?
C52 C51 C50 120.0(3) . . ?
C53 C52 C51 119.6(3) . . ?
C52 C53 C54 120.3(3) . . ?
C53 C54 C49 122.3(3) . . ?
C56 C55 P4 121.07(15) . . ?
O4 C56 C55 105.78(16) . . ?
O1 C57 C62 120.29(18) . . ?
O1 C57 C58 117.28(19) . . ?
C62 C57 C58 122.32(19) . . ?
C59 C58 C57 117.5(2) . . ?
C59 C58 C84 120.65(19) . . ?
C57 C58 C84 121.78(19) . . ?
C60 C59 C58 121.5(2) . . ?
C59 C60 C61 119.9(2) . . ?
C60 C61 C62 121.2(2) . . ?
C57 C62 C61 117.5(2) . . ?
C57 C62 C63 122.5(2) . . ?
C61 C62 C63 120.0(2) . . ?
C64 C63 C62 117.45(17) . . ?
C69 C64 C65 117.72(19) . . ?
C69 C64 C63 122.40(19) . . ?
C65 C64 C63 119.84(19) . . ?
C66 C65 C64 121.2(2) . . ?
C67 C66 C65 120.1(2) . . ?
C66 C67 C68 121.2(2) . . ?
C69 C68 C67 117.77(19) . . ?
C69 C68 C70 121.59(18) . . ?
C67 C68 C70 120.62(19) . . ?
O2 C69 C64 120.39(18) . . ?
O2 C69 C68 117.44(17) . . ?
C64 C69 C68 122.06(18) . . ?
C68 C70 C73 119.28(18) . . ?
C76 C71 C72 117.5(3) . . ?
C76 C71 C77 119.6(3) . . ?
C72 C71 C77 122.8(3) . . ?
O4 C72 C73 120.06(18) . . ?
O4 C72 C71 117.7(2) . . ?
C73 C72 C71 122.1(2) . . ?
C74 C73 C72 117.5(2) . . ?
C74 C73 C70 118.6(2) . . ?
C72 C73 C70 123.9(2) . . ?
C75 C74 C73 121.7(3) . . ?
C76 C75 C74 119.6(3) . . ?
C75 C76 C71 121.6(3) . . ?
C79 C77 C71 121.0(2) . . ?
O3 C78 C83 120.36(19) . . ?
O3 C78 C79 117.8(2) . . ?
C83 C78 C79 121.7(2) . . ?
C80 C79 C78 117.4(3) . . ?
C80 C79 C77 120.0(3) . . ?
C78 C79 C77 122.4(3) . . ?
C81 C80 C79 122.0(3) . . ?
C80 C81 C82 119.3(3) . . ?
C81 C82 C83 122.0(3) . . ?
C82 C83 C78 117.7(2) . . ?
C82 C83 C84 118.7(2) . . ?
C78 C83 C84 123.5(2) . . ?
C58 C84 C83 119.45(18) . . ?

loop_
_geom_bond_atom_site_label_1
_geom_bond_atom_site_label_2
_geom_bond_distance
_geom_bond_site_symmetry_2
_geom_bond_publ_flag
P1 C7 1.829(3) . ?
P1 C1 1.832(2) . ?
P1 C13 1.843(2) . ?
P2 C21 1.831(2) . ?
P2 C15 1.836(2) . ?
P2 C27 1.837(2) . ?
P3 C29 1.832(2) . ?
P3 C35 1.832(3) . ?
P3 C41 1.841(2) . ?
P4 C49 1.827(3) . ?
P4 C43 1.834(2) . ?
P4 C55 1.837(2) . ?
O1 C57 1.384(2) . ?
O1 C14 1.431(2) . ?
O2 C69 1.383(2) . ?
O2 C28 1.429(3) . ?
O3 C78 1.382(3) . ?
O3 C42 1.429(2) . ?
O4 C72 1.384(3) . ?
O4 C56 1.428(2) . ?
C1 C6 1.381(3) . ?
C1 C2 1.387(3) . ?
C2 C3 1.374(4) . ?
C3 C4 1.369(3) . ?
C4 C5 1.370(3) . ?
C5 C6 1.369(3) . ?
C7 C8 1.376(3) . ?
C7 C12 1.391(3) . ?
C8 C9 1.390(4) . ?
C9 C10 1.352(4) . ?
C10 C11 1.361(4) . ?
C11 C12 1.385(4) . ?
C13 C14 1.498(3) . ?
C15 C20 1.368(3) . ?
C15 C16 1.383(3) . ?
C16 C17 1.395(4) . ?
C17 C18 1.359(4) . ?
C18 C19 1.354(5) . ?
C19 C20 1.396(4) . ?
C21 C22 1.381(3) . ?
C21 C26 1.388(3) . ?
C22 C23 1.370(3) . ?
C23 C24 1.367(3) . ?
C24 C25 1.366(4) . ?
C25 C26 1.372(4) . ?
C27 C28 1.501(3) . ?
C29 C34 1.358(3) . ?
C29 C30 1.367(4) . ?
C30 C31 1.396(4) . ?
C31 C32 1.355(5) . ?
C32 C33 1.354(4) . ?
C33 C34 1.370(4) . ?
C35 C36 1.381(4) . ?
C35 C40 1.382(3) . ?
C36 C37 1.389(4) . ?
C37 C38 1.355(5) . ?
C38 C39 1.350(5) . ?
C39 C40 1.396(4) . ?
C41 C42 1.515(3) . ?
C43 C48 1.378(3) . ?
C43 C44 1.388(3) . ?
C44 C45 1.398(4) . ?
C45 C46 1.353(5) . ?
C46 C47 1.360(4) . ?
C47 C48 1.381(4) . ?
C49 C54 1.364(3) . ?
C49 C50 1.370(4) . ?
C50 C51 1.395(4) . ?
C51 C52 1.350(5) . ?
C52 C53 1.349(5) . ?
C53 C54 1.364(4) . ?
C55 C56 1.521(3) . ?
C57 C62 1.386(3) . ?
C57 C58 1.396(3) . ?
C58 C59 1.387(3) . ?
C58 C84 1.501(3) . ?
C59 C60 1.364(3) . ?
C60 C61 1.379(3) . ?
C61 C62 1.392(3) . ?
C62 C63 1.514(3) . ?
C63 C64 1.509(3) . ?
C64 C69 1.389(3) . ?
C64 C65 1.390(3) . ?
C65 C66 1.373(3) . ?
C66 C67 1.366(3) . ?
C67 C68 1.391(3) . ?
C68 C69 1.390(3) . ?
C68 C70 1.503(3) . ?
C70 C73 1.513(3) . ?
C71 C76 1.393(4) . ?
C71 C72 1.394(3) . ?
C71 C77 1.510(4) . ?
C72 C73 1.391(3) . ?
C73 C74 1.389(3) . ?
C74 C75 1.374(4) . ?
C75 C76 1.366(5) . ?
C77 C79 1.505(4) . ?
C78 C83 1.395(3) . ?
C78 C79 1.396(3) . ?
C79 C80 1.393(4) . ?
C80 C81 1.361(5) . ?
C81 C82 1.374(4) . ?
C82 C83 1.379(3) . ?
C83 C84 1.510(3) . ?

loop_
_cod_related_entry_id
_cod_related_entry_database
_cod_related_entry_code
1 ChemSpider 30660698
